data_1549807
loop_
_publ_author_name
'Tao, Xin'
'Daniliuc, Constantin G.'
'Knitsch, Robert'
'Hansen, Michael Ryan'
'Eckert, Hellmut'
'L\"ubbesmeyer, Maximilian'
'Studer, Armido'
'Kehr, Gerald'
'Erker, Gerhard'

_publ_section_title
;
 The special role of B(C<sub>6</sub>F<sub>5</sub>)<sub>3</sub> in the
 single electron reduction of quinones by radicals.
;
_journal_issue 41
_journal_name_full 'Chemical science'
_journal_page_first 8011
_journal_page_last 8018
_journal_paper_doi 10.1039/c8sc03005g
_journal_volume 9
_journal_year 2018
_chemical_formula_sum 'C51 H22 B2 F30 N O3'
_chemical_formula_weight 1288.32
_space_group_IT_number 2
_space_group_name_Hall '-P 1'
_space_group_name_H-M_alt 'P -1'
_symmetry_cell_setting triclinic
_symmetry_space_group_name_Hall '-P 1'
_symmetry_space_group_name_H-M 'P -1'
_atom_sites_solution_hydrogens geom
_atom_sites_solution_primary direct
_atom_sites_solution_secondary difmap
_audit_creation_method SHELXL-97
_audit_update_record
;
2018-02-08 deposited with the CCDC.
2018-08-20 downloaded from the CCDC.
;
_cell_angle_alpha 63.4620(10)
_cell_angle_beta 80.6890(10)
_cell_angle_gamma 88.721(2)
_cell_formula_units_Z 2
_cell_length_a 13.8373(3)
_cell_length_b 14.8923(3)
_cell_length_c 15.4147(3)
_cell_measurement_reflns_used 10255
_cell_measurement_temperature 173(2)
_cell_measurement_theta_max 28.28
_cell_measurement_theta_min 4.08
_cell_volume 2799.88(10)
_computing_cell_refinement 'Collect (Nonius B.V., 1998)'
_computing_data_collection 'Collect (Nonius B.V., 1998)'
_computing_data_reduction 'Denzo-SMN (Otwinowski & Minor, 1997)'
_computing_molecular_graphics 'XP (BrukerAXS, 2000)'
_computing_publication_material 'SHELXL-97 (Sheldrick, 1997)'
_computing_structure_refinement 'SHELXL-97 (Sheldrick, 1997)'
_computing_structure_solution 'SHELXS-97 (Sheldrick, 1990)'
_diffrn_ambient_temperature 173(2)
_diffrn_measured_fraction_theta_full 0.974
_diffrn_measured_fraction_theta_max 0.974
_diffrn_measurement_device_type 'Nonius KappaCCD APEXII'
_diffrn_measurement_method '\w and \f scans'
_diffrn_radiation_monochromator 'Montel mirror'
_diffrn_radiation_source 'rotating anode Nonius FR591'
_diffrn_radiation_type MoK\a
_diffrn_radiation_wavelength 0.71073
_diffrn_reflns_av_R_equivalents 0.045
_diffrn_reflns_av_sigmaI/netI 0.0382
_diffrn_reflns_limit_h_max 16
_diffrn_reflns_limit_h_min -16
_diffrn_reflns_limit_k_max 17
_diffrn_reflns_limit_k_min -17
_diffrn_reflns_limit_l_max 18
_diffrn_reflns_limit_l_min -16
_diffrn_reflns_number 29995
_diffrn_reflns_theta_full 25.00
_diffrn_reflns_theta_max 25.00
_diffrn_reflns_theta_min 4.09
_exptl_absorpt_coefficient_mu 0.163
_exptl_absorpt_correction_T_max 0.9968
_exptl_absorpt_correction_T_min 0.9682
_exptl_absorpt_correction_type multi-scan
_exptl_absorpt_process_details 'Denzo (Otwinowski, Borek, Majewski & Minor, 2003)'
_exptl_crystal_colour 'dark orange'
_exptl_crystal_density_diffrn 1.528
_exptl_crystal_density_method 'not measured'
_exptl_crystal_description plate
_exptl_crystal_F_000 1278
_exptl_crystal_size_max 0.20
_exptl_crystal_size_mid 0.16
_exptl_crystal_size_min 0.02
_platon_squeeze_details
;
 Two disordered dichloromethane molecules were found in the asymmetrical unit
 and could not be satisfactorily refined. The program SQUEEZE (A. L. Spek J.
 Appl. Cryst., 2003, 36, 7-13) was therefore used to remove mathematically the 
 effect of the solvent.
 The quoted formula and derived parameters are not included the squeezed
 solvent molecules. 
;
_refine_diff_density_max 0.393
_refine_diff_density_min -0.330
_refine_diff_density_rms 0.046
_refine_ls_extinction_method none
_refine_ls_goodness_of_fit_ref 1.032
_refine_ls_hydrogen_treatment constr
_refine_ls_matrix_type full
_refine_ls_number_parameters 788
_refine_ls_number_reflns 9622
_refine_ls_number_restraints 0
_refine_ls_restrained_S_all 1.032
_refine_ls_R_factor_all 0.0592
_refine_ls_R_factor_gt 0.0483
_refine_ls_shift/su_max 0.000
_refine_ls_shift/su_mean 0.000
_refine_ls_structure_factor_coef Fsqd
_refine_ls_weighting_details 'calc w=1/[\s^2^(Fo^2^)+(0.0460P)^2^+2.2559P] where P=(Fo^2^+2Fc^2^)/3'
_refine_ls_weighting_scheme calc
_refine_ls_wR_factor_gt 0.1168
_refine_ls_wR_factor_ref 0.1238
_reflns_number_gt 7891
_reflns_number_total 9622
_reflns_threshold_expression >2sigma(I)
_cod_data_source_file c8sc03005g2.cif
_cod_data_source_block erk8721
_cod_depositor_comments 'Adding full bibliography for 1549806--1549816.cif.'
_cod_original_sg_symbol_H-M P-1
_cod_database_code 1549807
_platon_squeeze_void_probe_radius 1.20

loop_
_symmetry_equiv_pos_as_xyz
'x, y, z'
'-x, -y, -z'

loop_
_atom_site_label
_atom_site_type_symbol
_atom_site_fract_x
_atom_site_fract_y
_atom_site_fract_z
_atom_site_U_iso_or_equiv
_atom_site_adp_type
_atom_site_occupancy
_atom_site_symmetry_multiplicity
_atom_site_calc_flag
_atom_site_refinement_flags
O1 O 0.18135(11) 0.93766(12) -0.02744(12) 0.0358(4) Uani 1 1 d .
B1 B 0.22397(18) 0.8342(2) 0.0184(2) 0.0345(6) Uani 1 1 d .
N1 N 0.18547(15) 0.25686(17) 0.25121(16) 0.0426(5) Uani 1 1 d .
O3 O 0.16841(18) 0.26072(18) 0.17636(15) 0.0668(6) Uani 1 1 d .
C1 C 0.2284(2) 0.3529(2) 0.2473(2) 0.0478(6) Uani 1 1 d .
C2 C 0.3055(2) 0.3235(2) 0.3147(2) 0.0544(7) Uani 1 1 d .
H2A H 0.3662 0.3090 0.2805 0.065 Uiso 1 1 calc R
H2B H 0.3211 0.3817 0.3258 0.065 Uiso 1 1 calc R
C3 C 0.2748(2) 0.2332(2) 0.4137(2) 0.0546(7) Uani 1 1 d .
H3A H 0.3290 0.2179 0.4521 0.065 Uiso 1 1 calc R
H3B H 0.2172 0.2485 0.4511 0.065 Uiso 1 1 calc R
C4 C 0.2495(2) 0.1432(2) 0.3988(2) 0.0511(7) Uani 1 1 d .
H4A H 0.2337 0.0840 0.4639 0.061 Uiso 1 1 calc R
H4B H 0.3078 0.1288 0.3616 0.061 Uiso 1 1 calc R
C5 C 0.16352(19) 0.15719(19) 0.34424(19) 0.0431(6) Uani 1 1 d .
C6 C 0.2728(3) 0.4194(3) 0.1408(3) 0.0771(10) Uani 1 1 d .
H6A H 0.3097 0.4771 0.1364 0.116 Uiso 1 1 calc R
H6B H 0.2203 0.4434 0.1014 0.116 Uiso 1 1 calc R
H6C H 0.3169 0.3808 0.1157 0.116 Uiso 1 1 calc R
C7 C 0.1413(2) 0.4023(2) 0.2813(3) 0.0608(8) Uani 1 1 d .
H7A H 0.1623 0.4701 0.2687 0.091 Uiso 1 1 calc R
H7B H 0.1181 0.3618 0.3519 0.091 Uiso 1 1 calc R
H7C H 0.0880 0.4065 0.2450 0.091 Uiso 1 1 calc R
C8 C 0.1544(2) 0.0759(2) 0.3121(3) 0.0622(8) Uani 1 1 d .
H8A H 0.2138 0.0784 0.2665 0.093 Uiso 1 1 calc R
H8B H 0.0973 0.0866 0.2790 0.093 Uiso 1 1 calc R
H8C H 0.1461 0.0099 0.3698 0.093 Uiso 1 1 calc R
C9 C 0.0653(2) 0.1650(2) 0.4023(2) 0.0583(8) Uani 1 1 d .
H9A H 0.0429 0.0986 0.4563 0.087 Uiso 1 1 calc R
H9B H 0.0165 0.1890 0.3585 0.087 Uiso 1 1 calc R
H9C H 0.0737 0.2122 0.4292 0.087 Uiso 1 1 calc R
C11 C 0.14803(16) 0.75752(17) 0.00780(17) 0.0354(5) Uani 1 1 d .
F12 F 0.09389(10) 0.65184(10) 0.17849(10) 0.0409(3) Uani 1 1 d .
C12 C 0.09060(16) 0.67688(17) 0.08323(17) 0.0342(5) Uani 1 1 d .
F13 F -0.02831(11) 0.54108(11) 0.14566(11) 0.0491(4) Uani 1 1 d .
C13 C 0.02499(17) 0.61833(17) 0.06855(18) 0.0378(5) Uani 1 1 d .
F14 F -0.05337(12) 0.58719(13) -0.04101(13) 0.0602(4) Uani 1 1 d .
C14 C 0.01234(19) 0.6405(2) -0.0253(2) 0.0442(6) Uani 1 1 d .
F15 F 0.05402(14) 0.74367(15) -0.19562(12) 0.0689(5) Uani 1 1 d .
C15 C 0.0666(2) 0.7206(2) -0.10291(19) 0.0473(6) Uani 1 1 d .
F16 F 0.18124(12) 0.85417(12) -0.16497(11) 0.0568(4) Uani 1 1 d .
C16 C 0.13131(18) 0.77614(19) -0.08470(18) 0.0413(6) Uani 1 1 d .
C21 C 0.24561(15) 0.80031(17) 0.13028(17) 0.0334(5) Uani 1 1 d .
F22 F 0.19888(11) 0.94834(11) 0.14479(12) 0.0501(4) Uani 1 1 d .
C22 C 0.23524(16) 0.85642(18) 0.18207(19) 0.0378(5) Uani 1 1 d .
F23 F 0.24990(13) 0.88093(14) 0.32136(14) 0.0633(5) Uani 1 1 d .
C23 C 0.26151(18) 0.8233(2) 0.2740(2) 0.0430(6) Uani 1 1 d .
F24 F 0.32603(12) 0.69820(14) 0.40720(12) 0.0607(4) Uani 1 1 d .
C24 C 0.30007(18) 0.7309(2) 0.31811(19) 0.0432(6) Uani 1 1 d .
F25 F 0.34786(12) 0.58119(11) 0.31183(12) 0.0538(4) Uani 1 1 d .
C25 C 0.31178(17) 0.67266(18) 0.26976(19) 0.0385(5) Uani 1 1 d .
F26 F 0.30059(11) 0.64776(10) 0.13334(11) 0.0461(4) Uani 1 1 d .
C26 C 0.28578(16) 0.70820(18) 0.17815(18) 0.0364(5) Uani 1 1 d .
C31 C 0.33177(17) 0.85665(19) -0.05305(18) 0.0410(6) Uani 1 1 d .
F32 F 0.35761(11) 1.00404(12) -0.03510(14) 0.0608(5) Uani 1 1 d .
C32 C 0.38711(17) 0.9440(2) -0.0766(2) 0.0470(6) Uani 1 1 d .
F33 F 0.52470(12) 1.05985(16) -0.16225(16) 0.0847(6) Uani 1 1 d .
C33 C 0.47537(19) 0.9737(2) -0.1417(2) 0.0594(8) Uani 1 1 d .
F34 F 0.59877(13) 0.9407(2) -0.24640(15) 0.0951(8) Uani 1 1 d .
C34 C 0.5124(2) 0.9144(3) -0.1826(2) 0.0638(9) Uani 1 1 d .
F35 F 0.50222(15) 0.7642(2) -0.19742(18) 0.0989(8) Uani 1 1 d .
C35 C 0.4643(2) 0.8256(3) -0.1593(2) 0.0661(9) Uani 1 1 d .
F36 F 0.33035(13) 0.70998(14) -0.07616(14) 0.0670(5) Uani 1 1 d .
C36 C 0.37462(19) 0.7987(2) -0.0953(2) 0.0498(7) Uani 1 1 d .
C41 C 0.09284(15) 0.96351(16) -0.01017(16) 0.0302(5) Uani 1 1 d .
C42 C 0.06927(15) 1.05892(16) -0.08113(16) 0.0314(5) Uani 1 1 d .
H42 H 0.1179 1.0984 -0.1360 0.038 Uiso 1 1 calc R
C43 C -0.02038(16) 1.09480(16) -0.07257(16) 0.0318(5) Uani 1 1 d .
H43 H -0.0349 1.1582 -0.1212 0.038 Uiso 1 1 calc R
B2 B 0.72907(17) 0.67231(19) 0.33898(18) 0.0298(5) Uani 1 1 d .
O2 O 0.63837(10) 0.65275(11) 0.41790(11) 0.0316(3) Uani 1 1 d .
C51 C 0.70348(15) 0.70779(16) 0.22856(16) 0.0303(5) Uani 1 1 d .
C52 C 0.61289(16) 0.72903(18) 0.19933(17) 0.0369(5) Uani 1 1 d .
F52 F 0.53084(9) 0.71398(12) 0.26596(10) 0.0472(4) Uani 1 1 d .
F53 F 0.50943(11) 0.78276(15) 0.07919(12) 0.0653(5) Uani 1 1 d .
C53 C 0.59916(17) 0.7654(2) 0.1029(2) 0.0455(6) Uani 1 1 d .
F54 F 0.66791(13) 0.81970(17) -0.06462(12) 0.0734(6) Uani 1 1 d .
C54 C 0.67884(19) 0.7842(2) 0.02981(18) 0.0478(7) Uani 1 1 d .
F55 F 0.85010(11) 0.78618(14) -0.01656(10) 0.0543(4) Uani 1 1 d .
C55 C 0.77102(17) 0.7670(2) 0.05438(18) 0.0398(6) Uani 1 1 d .
F56 F 0.87344(9) 0.71262(10) 0.17150(9) 0.0353(3) Uani 1 1 d .
C56 C 0.78080(15) 0.72939(17) 0.15138(16) 0.0313(5) Uani 1 1 d .
C61 C 0.78329(15) 0.77200(16) 0.33501(15) 0.0294(5) Uani 1 1 d .
F62 F 0.63173(9) 0.85046(10) 0.32527(11) 0.0446(3) Uani 1 1 d .
C62 C 0.72817(16) 0.85254(17) 0.33090(17) 0.0349(5) Uani 1 1 d .
F63 F 0.70481(12) 1.00830(11) 0.33431(12) 0.0541(4) Uani 1 1 d .
C63 C 0.76411(19) 0.93667(18) 0.33303(18) 0.0395(5) Uani 1 1 d .
F64 F 0.89960(13) 1.02479(11) 0.34148(12) 0.0571(4) Uani 1 1 d .
C64 C 0.86246(19) 0.94495(18) 0.33629(18) 0.0410(6) Uani 1 1 d .
F65 F 1.01831(10) 0.87921(12) 0.33632(12) 0.0531(4) Uani 1 1 d .
C65 C 0.92175(17) 0.87001(19) 0.33575(17) 0.0393(6) Uani 1 1 d .
F66 F 0.94607(9) 0.71697(10) 0.33323(10) 0.0401(3) Uani 1 1 d .
C66 C 0.88238(16) 0.78645(17) 0.33462(16) 0.0326(5) Uani 1 1 d .
C71 C 0.79115(15) 0.57057(16) 0.38167(16) 0.0311(5) Uani 1 1 d .
F72 F 0.77865(10) 0.52007(10) 0.25757(10) 0.0406(3) Uani 1 1 d .
C72 C 0.81195(16) 0.50472(17) 0.34058(16) 0.0319(5) Uani 1 1 d .
F73 F 0.88322(12) 0.36089(12) 0.33561(12) 0.0541(4) Uani 1 1 d .
C73 C 0.86458(18) 0.42043(18) 0.38019(19) 0.0402(6) Uani 1 1 d .
F74 F 0.94850(13) 0.31371(12) 0.50683(13) 0.0617(5) Uani 1 1 d .
C74 C 0.89739(18) 0.39605(18) 0.46728(19) 0.0418(6) Uani 1 1 d .
F75 F 0.90692(11) 0.43407(12) 0.59884(11) 0.0506(4) Uani 1 1 d .
C75 C 0.87638(17) 0.45632(18) 0.51339(17) 0.0373(5) Uani 1 1 d .
F76 F 0.80722(10) 0.59695(10) 0.51914(10) 0.0414(3) Uani 1 1 d .
C76 C 0.82445(16) 0.54029(17) 0.47057(16) 0.0326(5) Uani 1 1 d .
C81 C 0.57309(15) 0.57816(16) 0.45437(15) 0.0294(5) Uani 1 1 d .
C82 C 0.56558(15) 0.50762(17) 0.41670(16) 0.0321(5) Uani 1 1 d .
H82 H 0.6100 0.5135 0.3603 0.038 Uiso 1 1 calc R
C83 C 0.50481(15) 0.56790(17) 0.53887(16) 0.0314(5) Uani 1 1 d .
H83 H 0.5090 0.6150 0.5643 0.038 Uiso 1 1 calc R

loop_
_atom_site_aniso_label
_atom_site_aniso_U_11
_atom_site_aniso_U_22
_atom_site_aniso_U_33
_atom_site_aniso_U_23
_atom_site_aniso_U_13
_atom_site_aniso_U_12
O1 0.0228(7) 0.0302(8) 0.0390(9) -0.0039(7) 0.0000(6) 0.0027(6)
B1 0.0257(12) 0.0296(13) 0.0358(14) -0.0053(11) -0.0011(11) 0.0052(10)
N1 0.0439(12) 0.0471(13) 0.0385(12) -0.0208(10) -0.0076(9) 0.0075(9)
O3 0.0897(16) 0.0734(15) 0.0465(12) -0.0318(11) -0.0215(11) 0.0038(12)
C1 0.0571(16) 0.0380(14) 0.0450(15) -0.0158(12) -0.0080(13) 0.0007(12)
C2 0.0516(16) 0.0542(17) 0.0646(19) -0.0327(16) -0.0105(14) -0.0001(13)
C3 0.0573(17) 0.0612(18) 0.0524(17) -0.0278(15) -0.0230(14) 0.0131(14)
C4 0.0583(17) 0.0443(15) 0.0474(16) -0.0182(13) -0.0083(13) 0.0111(13)
C5 0.0481(14) 0.0373(13) 0.0419(14) -0.0180(12) -0.0010(11) 0.0018(11)
C6 0.098(3) 0.055(2) 0.058(2) -0.0103(17) -0.0011(19) -0.0121(19)
C7 0.070(2) 0.0477(17) 0.075(2) -0.0339(16) -0.0239(17) 0.0207(15)
C8 0.0589(18) 0.0541(18) 0.077(2) -0.0364(17) 0.0002(16) -0.0041(14)
C9 0.0494(16) 0.0607(18) 0.0567(18) -0.0244(16) 0.0075(14) 0.0005(14)
C11 0.0276(11) 0.0335(12) 0.0359(13) -0.0084(10) -0.0032(10) 0.0057(9)
F12 0.0401(7) 0.0391(8) 0.0315(7) -0.0060(6) -0.0026(6) -0.0048(6)
C12 0.0313(11) 0.0340(12) 0.0299(12) -0.0080(10) -0.0048(9) 0.0058(9)
F13 0.0447(8) 0.0395(8) 0.0493(9) -0.0092(7) -0.0016(7) -0.0098(6)
C13 0.0325(12) 0.0301(12) 0.0431(14) -0.0109(11) -0.0023(10) 0.0009(10)
F14 0.0604(10) 0.0546(10) 0.0700(11) -0.0268(9) -0.0251(9) -0.0038(8)
C14 0.0425(14) 0.0398(14) 0.0532(16) -0.0209(13) -0.0162(12) 0.0050(11)
F15 0.0845(13) 0.0781(13) 0.0407(9) -0.0191(9) -0.0236(9) -0.0027(10)
C15 0.0510(15) 0.0484(16) 0.0370(14) -0.0125(12) -0.0137(12) 0.0060(12)
F16 0.0592(10) 0.0576(10) 0.0314(8) -0.0010(7) -0.0047(7) -0.0093(8)
C16 0.0409(13) 0.0374(13) 0.0325(13) -0.0052(11) -0.0028(10) 0.0002(11)
C21 0.0230(10) 0.0302(12) 0.0375(12) -0.0080(10) -0.0019(9) 0.0002(9)
F22 0.0517(9) 0.0383(8) 0.0638(10) -0.0238(8) -0.0182(8) 0.0127(7)
C22 0.0289(11) 0.0319(12) 0.0464(14) -0.0122(11) -0.0060(10) 0.0015(9)
F23 0.0696(11) 0.0681(11) 0.0727(12) -0.0459(10) -0.0247(9) 0.0122(9)
C23 0.0339(12) 0.0456(15) 0.0527(15) -0.0250(13) -0.0067(11) -0.0021(11)
F24 0.0619(10) 0.0688(11) 0.0447(9) -0.0154(8) -0.0216(8) 0.0011(8)
C24 0.0338(12) 0.0474(15) 0.0402(14) -0.0111(12) -0.0102(11) -0.0026(11)
F25 0.0567(9) 0.0354(8) 0.0546(9) -0.0032(7) -0.0224(8) 0.0093(7)
C25 0.0305(12) 0.0307(12) 0.0417(14) -0.0044(11) -0.0086(10) 0.0015(9)
F26 0.0493(8) 0.0366(8) 0.0525(9) -0.0184(7) -0.0151(7) 0.0149(6)
C26 0.0275(11) 0.0323(12) 0.0421(13) -0.0110(11) -0.0032(10) 0.0011(9)
C31 0.0266(11) 0.0433(14) 0.0375(13) -0.0055(11) -0.0032(10) 0.0099(10)
F32 0.0361(8) 0.0468(9) 0.0872(13) -0.0228(9) 0.0017(8) -0.0061(7)
C32 0.0269(12) 0.0448(15) 0.0491(15) -0.0049(13) -0.0013(11) 0.0019(11)
F33 0.0394(9) 0.0790(14) 0.0909(15) -0.0042(11) 0.0087(9) -0.0230(9)
C33 0.0305(13) 0.0619(19) 0.0520(17) 0.0020(15) 0.0000(12) -0.0021(13)
F34 0.0349(9) 0.148(2) 0.0599(12) -0.0175(13) 0.0187(8) 0.0031(11)
C34 0.0297(14) 0.087(2) 0.0438(16) -0.0059(17) 0.0064(12) 0.0038(15)
F35 0.0673(13) 0.143(2) 0.0972(16) -0.0731(16) 0.0128(11) 0.0257(13)
C35 0.0456(16) 0.100(3) 0.0514(18) -0.0357(19) -0.0011(14) 0.0276(18)
F36 0.0565(10) 0.0696(12) 0.0811(13) -0.0446(11) 0.0033(9) 0.0106(9)
C36 0.0364(13) 0.0559(17) 0.0484(16) -0.0184(14) 0.0000(12) 0.0080(12)
C41 0.0232(10) 0.0275(11) 0.0321(11) -0.0075(10) -0.0016(9) -0.0005(8)
C42 0.0253(10) 0.0290(11) 0.0289(11) -0.0051(9) 0.0011(9) -0.0024(9)
C43 0.0304(11) 0.0232(10) 0.0279(11) 0.0002(9) -0.0030(9) 0.0014(9)
B2 0.0237(11) 0.0295(13) 0.0275(12) -0.0064(11) 0.0005(10) -0.0045(10)
O2 0.0268(7) 0.0297(8) 0.0304(8) -0.0084(7) 0.0020(6) -0.0059(6)
C51 0.0269(11) 0.0275(11) 0.0304(11) -0.0076(10) -0.0048(9) -0.0027(9)
C52 0.0250(11) 0.0405(13) 0.0345(12) -0.0083(11) -0.0016(9) -0.0028(9)
F52 0.0233(6) 0.0615(10) 0.0383(8) -0.0075(7) -0.0003(6) -0.0005(6)
F53 0.0336(8) 0.1000(14) 0.0469(9) -0.0156(9) -0.0190(7) 0.0068(8)
C53 0.0284(12) 0.0570(16) 0.0431(14) -0.0131(13) -0.0140(11) 0.0033(11)
F54 0.0543(10) 0.1218(17) 0.0329(8) -0.0219(10) -0.0172(7) 0.0089(10)
C54 0.0425(14) 0.0667(18) 0.0265(12) -0.0122(12) -0.0116(11) 0.0034(13)
F55 0.0400(8) 0.0836(12) 0.0306(8) -0.0203(8) 0.0007(6) 0.0043(8)
C55 0.0331(12) 0.0491(15) 0.0308(12) -0.0132(11) -0.0020(10) -0.0007(10)
F56 0.0244(6) 0.0424(7) 0.0316(7) -0.0105(6) -0.0029(5) -0.0010(5)
C56 0.0233(10) 0.0342(12) 0.0328(12) -0.0111(10) -0.0068(9) -0.0017(9)
C61 0.0309(11) 0.0261(11) 0.0209(10) -0.0024(9) -0.0007(8) -0.0063(9)
F62 0.0286(7) 0.0387(8) 0.0562(9) -0.0138(7) -0.0024(6) 0.0003(6)
C62 0.0272(11) 0.0342(12) 0.0313(12) -0.0053(10) -0.0003(9) -0.0053(9)
F63 0.0583(9) 0.0348(8) 0.0611(10) -0.0183(8) 0.0015(8) 0.0026(7)
C63 0.0466(14) 0.0281(12) 0.0337(13) -0.0062(10) -0.0026(11) -0.0007(10)
F64 0.0711(11) 0.0368(8) 0.0609(10) -0.0175(8) -0.0158(8) -0.0151(7)
C64 0.0518(15) 0.0292(12) 0.0327(13) -0.0048(10) -0.0083(11) -0.0105(11)
F65 0.0398(8) 0.0469(9) 0.0605(10) -0.0095(8) -0.0188(7) -0.0122(7)
C65 0.0351(12) 0.0386(13) 0.0315(12) -0.0035(11) -0.0071(10) -0.0116(10)
F66 0.0286(6) 0.0377(7) 0.0448(8) -0.0102(6) -0.0068(6) -0.0010(6)
C66 0.0305(11) 0.0319(12) 0.0275(11) -0.0064(10) -0.0045(9) -0.0012(9)
C71 0.0262(10) 0.0291(11) 0.0275(11) -0.0048(9) 0.0006(9) -0.0053(9)
F72 0.0452(8) 0.0407(8) 0.0358(7) -0.0163(6) -0.0091(6) -0.0007(6)
C72 0.0313(11) 0.0306(12) 0.0263(11) -0.0066(9) -0.0030(9) -0.0042(9)
F73 0.0661(10) 0.0439(9) 0.0538(9) -0.0248(8) -0.0068(8) 0.0124(7)
C73 0.0392(13) 0.0358(13) 0.0398(13) -0.0140(11) -0.0002(11) 0.0003(10)
F74 0.0721(11) 0.0500(9) 0.0579(10) -0.0172(8) -0.0221(9) 0.0302(8)
C74 0.0388(13) 0.0332(13) 0.0410(14) -0.0064(11) -0.0053(11) 0.0075(10)
F75 0.0557(9) 0.0512(9) 0.0355(8) -0.0078(7) -0.0191(7) 0.0098(7)
C75 0.0351(12) 0.0384(13) 0.0272(12) -0.0041(10) -0.0076(10) 0.0003(10)
F76 0.0527(8) 0.0388(8) 0.0313(7) -0.0139(6) -0.0090(6) 0.0031(6)
C76 0.0308(11) 0.0315(12) 0.0292(11) -0.0092(10) -0.0004(9) -0.0043(9)
C81 0.0257(10) 0.0288(11) 0.0247(11) -0.0037(9) -0.0050(9) -0.0015(8)
C82 0.0261(11) 0.0389(13) 0.0260(11) -0.0115(10) 0.0008(9) -0.0032(9)
C83 0.0274(11) 0.0339(12) 0.0301(11) -0.0129(10) -0.0017(9) -0.0018(9)

loop_
_atom_type_symbol
_atom_type_description
_atom_type_scat_dispersion_real
_atom_type_scat_dispersion_imag
_atom_type_scat_source
C C 0.0033 0.0016 'International Tables Vol C Tables 4.2.6.8 and 6.1.1.4'
H H 0.0000 0.0000 'International Tables Vol C Tables 4.2.6.8 and 6.1.1.4'
N N 0.0061 0.0033 'International Tables Vol C Tables 4.2.6.8 and 6.1.1.4'
B B 0.0013 0.0007 'International Tables Vol C Tables 4.2.6.8 and 6.1.1.4'
F F 0.0171 0.0103 'International Tables Vol C Tables 4.2.6.8 and 6.1.1.4'
O O 0.0106 0.0060 'International Tables Vol C Tables 4.2.6.8 and 6.1.1.4'

loop_
_geom_angle_atom_site_label_1
_geom_angle_atom_site_label_2
_geom_angle_atom_site_label_3
_geom_angle
_geom_angle_site_symmetry_1
_geom_angle_site_symmetry_3
C41 O1 B1 129.23(17) . .
O1 B1 C21 113.6(2) . .
O1 B1 C11 105.22(18) . .
C21 B1 C11 115.39(19) . .
O1 B1 C31 100.71(18) . .
C21 B1 C31 106.48(18) . .
C11 B1 C31 114.6(2) . .
O3 N1 C5 118.1(2) . .
O3 N1 C1 117.5(2) . .
C5 N1 C1 124.4(2) . .
C6 C1 C2 111.9(3) . .
C6 C1 N1 106.9(2) . .
C2 C1 N1 108.4(2) . .
C6 C1 C7 110.7(3) . .
C2 C1 C7 112.6(2) . .
N1 C1 C7 106.1(2) . .
C3 C2 C1 114.5(2) . .
C3 C2 H2A 108.6 . .
C1 C2 H2A 108.6 . .
C3 C2 H2B 108.6 . .
C1 C2 H2B 108.6 . .
H2A C2 H2B 107.6 . .
C4 C3 C2 109.8(2) . .
C4 C3 H3A 109.7 . .
C2 C3 H3A 109.7 . .
C4 C3 H3B 109.7 . .
C2 C3 H3B 109.7 . .
H3A C3 H3B 108.2 . .
C3 C4 C5 114.0(2) . .
C3 C4 H4A 108.7 . .
C5 C4 H4A 108.7 . .
C3 C4 H4B 108.7 . .
C5 C4 H4B 108.7 . .
H4A C4 H4B 107.6 . .
C8 C5 C4 112.1(2) . .
C8 C5 N1 107.2(2) . .
C4 C5 N1 106.5(2) . .
C8 C5 C9 110.0(2) . .
C4 C5 C9 113.5(2) . .
N1 C5 C9 107.1(2) . .
C1 C6 H6A 109.5 . .
C1 C6 H6B 109.5 . .
H6A C6 H6B 109.5 . .
C1 C6 H6C 109.5 . .
H6A C6 H6C 109.5 . .
H6B C6 H6C 109.5 . .
C1 C7 H7A 109.5 . .
C1 C7 H7B 109.5 . .
H7A C7 H7B 109.5 . .
C1 C7 H7C 109.5 . .
H7A C7 H7C 109.5 . .
H7B C7 H7C 109.5 . .
C5 C8 H8A 109.5 . .
C5 C8 H8B 109.5 . .
H8A C8 H8B 109.5 . .
C5 C8 H8C 109.5 . .
H8A C8 H8C 109.5 . .
H8B C8 H8C 109.5 . .
C5 C9 H9A 109.5 . .
C5 C9 H9B 109.5 . .
H9A C9 H9B 109.5 . .
C5 C9 H9C 109.5 . .
H9A C9 H9C 109.5 . .
H9B C9 H9C 109.5 . .
C16 C11 C12 113.2(2) . .
C16 C11 B1 119.3(2) . .
C12 C11 B1 127.3(2) . .
F12 C12 C13 115.1(2) . .
F12 C12 C11 120.9(2) . .
C13 C12 C11 124.0(2) . .
F13 C13 C14 119.6(2) . .
F13 C13 C12 120.6(2) . .
C14 C13 C12 119.8(2) . .
F14 C14 C13 120.8(2) . .
F14 C14 C15 120.5(2) . .
C13 C14 C15 118.7(2) . .
F15 C15 C16 121.4(2) . .
F15 C15 C14 119.1(2) . .
C16 C15 C14 119.4(2) . .
F16 C16 C15 115.8(2) . .
F16 C16 C11 119.3(2) . .
C15 C16 C11 124.9(2) . .
C22 C21 C26 114.0(2) . .
C22 C21 B1 127.5(2) . .
C26 C21 B1 118.3(2) . .
F22 C22 C21 121.2(2) . .
F22 C22 C23 115.8(2) . .
C21 C22 C23 123.0(2) . .
F23 C23 C24 119.0(2) . .
F23 C23 C22 120.7(2) . .
C24 C23 C22 120.3(2) . .
F24 C24 C25 120.4(2) . .
F24 C24 C23 120.8(2) . .
C25 C24 C23 118.8(2) . .
F25 C25 C24 120.2(2) . .
F25 C25 C26 120.5(2) . .
C24 C25 C26 119.4(2) . .
F26 C26 C25 116.6(2) . .
F26 C26 C21 119.0(2) . .
C25 C26 C21 124.4(2) . .
C36 C31 C32 114.2(2) . .
C36 C31 B1 126.9(2) . .
C32 C31 B1 118.9(2) . .
F32 C32 C33 115.7(3) . .
F32 C32 C31 120.7(2) . .
C33 C32 C31 123.5(3) . .
C34 C33 F33 120.2(3) . .
C34 C33 C32 119.2(3) . .
F33 C33 C32 120.5(3) . .
C33 C34 F34 121.0(3) . .
C33 C34 C35 120.3(3) . .
F34 C34 C35 118.8(3) . .
F35 C35 C34 120.8(3) . .
F35 C35 C36 120.0(3) . .
C34 C35 C36 119.3(3) . .
F36 C36 C31 120.5(2) . .
F36 C36 C35 116.1(3) . .
C31 C36 C35 123.4(3) . .
O1 C41 C43 125.4(2) . 2_575
O1 C41 C42 115.55(19) . .
C43 C41 C42 119.06(19) 2_575 .
C43 C42 C41 121.7(2) . .
C43 C42 H42 119.1 . .
C41 C42 H42 119.1 . .
C42 C43 C41 119.2(2) . 2_575
C42 C43 H43 120.4 . .
C41 C43 H43 120.4 2_575 .
O2 B2 C51 113.69(17) . .
O2 B2 C71 105.51(17) . .
C51 B2 C71 115.74(19) . .
O2 B2 C61 101.87(17) . .
C51 B2 C61 105.58(17) . .
C71 B2 C61 113.75(18) . .
C81 O2 B2 127.42(17) . .
C52 C51 C56 113.8(2) . .
C52 C51 B2 127.7(2) . .
C56 C51 B2 118.20(18) . .
F52 C52 C53 115.6(2) . .
F52 C52 C51 120.7(2) . .
C53 C52 C51 123.7(2) . .
F53 C53 C54 119.3(2) . .
F53 C53 C52 121.0(2) . .
C54 C53 C52 119.6(2) . .
F54 C54 C55 119.8(2) . .
F54 C54 C53 121.1(2) . .
C55 C54 C53 119.1(2) . .
F55 C55 C56 121.0(2) . .
F55 C55 C54 119.9(2) . .
C56 C55 C54 119.1(2) . .
F56 C56 C55 116.54(19) . .
F56 C56 C51 118.84(19) . .
C55 C56 C51 124.6(2) . .
C62 C61 C66 113.7(2) . .
C62 C61 B2 119.57(19) . .
C66 C61 B2 126.7(2) . .
F62 C62 C63 115.7(2) . .
F62 C62 C61 119.6(2) . .
C63 C62 C61 124.7(2) . .
F63 C63 C62 120.9(2) . .
F63 C63 C64 120.3(2) . .
C62 C63 C64 118.8(2) . .
F64 C64 C65 120.3(2) . .
F64 C64 C63 120.4(2) . .
C65 C64 C63 119.3(2) . .
F65 C65 C64 119.3(2) . .
F65 C65 C66 120.7(2) . .
C64 C65 C66 120.0(2) . .
F66 C66 C65 116.0(2) . .
F66 C66 C61 120.5(2) . .
C65 C66 C61 123.5(2) . .
C72 C71 C76 113.2(2) . .
C72 C71 B2 126.9(2) . .
C76 C71 B2 119.8(2) . .
F72 C72 C73 115.6(2) . .
F72 C72 C71 120.4(2) . .
C73 C72 C71 124.1(2) . .
F73 C73 C74 119.5(2) . .
F73 C73 C72 120.8(2) . .
C74 C73 C72 119.7(2) . .
F74 C74 C75 120.7(2) . .
F74 C74 C73 120.2(2) . .
C75 C74 C73 119.1(2) . .
F75 C75 C74 120.5(2) . .
F75 C75 C76 120.4(2) . .
C74 C75 C76 119.2(2) . .
F76 C76 C75 116.2(2) . .
F76 C76 C71 119.1(2) . .
C75 C76 C71 124.7(2) . .
O2 C81 C82 124.93(19) . .
O2 C81 C83 116.2(2) . .
C82 C81 C83 118.83(19) . .
C83 C82 C81 120.0(2) 2_666 .
C83 C82 H82 120.0 2_666 .
C81 C82 H82 120.0 . .
C82 C83 C81 121.2(2) 2_666 .
C82 C83 H83 119.4 2_666 .
C81 C83 H83 119.4 . .

loop_
_geom_bond_atom_site_label_1
_geom_bond_atom_site_label_2
_geom_bond_distance
_geom_bond_site_symmetry_2
O1 C41 1.298(3) .
O1 B1 1.531(3) .
B1 C21 1.643(4) .
B1 C11 1.646(4) .
B1 C31 1.647(3) .
N1 O3 1.191(3) .
N1 C5 1.526(3) .
N1 C1 1.532(3) .
C1 C6 1.518(4) .
C1 C2 1.530(4) .
C1 C7 1.540(4) .
C2 C3 1.517(4) .
C2 H2A 0.9900 .
C2 H2B 0.9900 .
C3 C4 1.515(4) .
C3 H3A 0.9900 .
C3 H3B 0.9900 .
C4 C5 1.524(4) .
C4 H4A 0.9900 .
C4 H4B 0.9900 .
C5 C8 1.514(4) .
C5 C9 1.535(4) .
C6 H6A 0.9800 .
C6 H6B 0.9800 .
C6 H6C 0.9800 .
C7 H7A 0.9800 .
C7 H7B 0.9800 .
C7 H7C 0.9800 .
C8 H8A 0.9800 .
C8 H8B 0.9800 .
C8 H8C 0.9800 .
C9 H9A 0.9800 .
C9 H9B 0.9800 .
C9 H9C 0.9800 .
C11 C16 1.384(3) .
C11 C12 1.386(3) .
F12 C12 1.352(3) .
C12 C13 1.384(3) .
F13 C13 1.346(3) .
C13 C14 1.372(4) .
F14 C14 1.339(3) .
C14 C15 1.375(4) .
F15 C15 1.353(3) .
C15 C16 1.373(4) .
F16 C16 1.354(3) .
C21 C22 1.382(3) .
C21 C26 1.389(3) .
F22 C22 1.348(3) .
C22 C23 1.384(4) .
F23 C23 1.346(3) .
C23 C24 1.374(4) .
F24 C24 1.344(3) .
C24 C25 1.366(4) .
F25 C25 1.346(3) .
C25 C26 1.375(3) .
F26 C26 1.353(3) .
C31 C36 1.370(4) .
C31 C32 1.393(4) .
F32 C32 1.337(3) .
C32 C33 1.387(4) .
F33 C33 1.348(4) .
C33 C34 1.348(5) .
F34 C34 1.358(3) .
C34 C35 1.363(5) .
F35 C35 1.349(4) .
C35 C36 1.394(4) .
F36 C36 1.355(3) .
C41 C43 1.422(3) 2_575
C41 C42 1.424(3) .
C42 C43 1.350(3) .
C42 H42 0.9500 .
C43 C41 1.422(3) 2_575
C43 H43 0.9500 .
B2 O2 1.531(3) .
B2 C51 1.638(3) .
B2 C71 1.643(3) .
B2 C61 1.651(3) .
O2 C81 1.299(3) .
C51 C52 1.383(3) .
C51 C56 1.388(3) .
C52 F52 1.350(3) .
C52 C53 1.381(4) .
F53 C53 1.338(3) .
C53 C54 1.376(4) .
F54 C54 1.342(3) .
C54 C55 1.375(4) .
F55 C55 1.350(3) .
C55 C56 1.372(3) .
F56 C56 1.359(2) .
C61 C62 1.390(3) .
C61 C66 1.391(3) .
F62 C62 1.353(3) .
C62 C63 1.374(3) .
F63 C63 1.336(3) .
C63 C64 1.380(4) .
F64 C64 1.345(3) .
C64 C65 1.373(4) .
F65 C65 1.348(3) .
C65 C66 1.378(3) .
F66 C66 1.349(3) .
C71 C72 1.389(3) .
C71 C76 1.392(3) .
F72 C72 1.352(3) .
C72 C73 1.377(3) .
F73 C73 1.342(3) .
C73 C74 1.376(4) .
F74 C74 1.345(3) .
C74 C75 1.374(4) .
F75 C75 1.344(3) .
C75 C76 1.375(3) .
F76 C76 1.352(3) .
C81 C82 1.422(3) .
C81 C83 1.429(3) .
C82 C83 1.352(3) 2_666
C82 H82 0.9500 .
C83 C82 1.352(3) 2_666
C83 H83 0.9500 .

loop_
_geom_torsion_atom_site_label_1
_geom_torsion_atom_site_label_2
_geom_torsion_atom_site_label_3
_geom_torsion_atom_site_label_4
_geom_torsion
_geom_torsion_site_symmetry_1
_geom_torsion_site_symmetry_4
C41 O1 B1 C21 -76.1(3) . .
C41 O1 B1 C11 51.0(3) . .
C41 O1 B1 C31 170.4(2) . .
O3 N1 C1 C6 -20.4(3) . .
C5 N1 C1 C6 159.5(3) . .
O3 N1 C1 C2 -141.1(2) . .
C5 N1 C1 C2 38.8(3) . .
O3 N1 C1 C7 97.8(3) . .
C5 N1 C1 C7 -82.4(3) . .
C6 C1 C2 C3 -161.7(3) . .
N1 C1 C2 C3 -44.2(3) . .
C7 C1 C2 C3 72.9(3) . .
C1 C2 C3 C4 57.8(3) . .
C2 C3 C4 C5 -62.0(3) . .
C3 C4 C5 C8 167.9(3) . .
C3 C4 C5 N1 50.9(3) . .
C3 C4 C5 C9 -66.7(3) . .
O3 N1 C5 C8 18.0(3) . .
C1 N1 C5 C8 -161.9(2) . .
O3 N1 C5 C4 138.2(2) . .
C1 N1 C5 C4 -41.7(3) . .
O3 N1 C5 C9 -100.1(3) . .
C1 N1 C5 C9 80.0(3) . .
O1 B1 C11 C16 58.7(3) . .
C21 B1 C11 C16 -175.2(2) . .
C31 B1 C11 C16 -51.0(3) . .
O1 B1 C11 C12 -116.2(2) . .
C21 B1 C11 C12 9.9(3) . .
C31 B1 C11 C12 134.2(2) . .
C16 C11 C12 F12 -176.4(2) . .
B1 C11 C12 F12 -1.3(3) . .
C16 C11 C12 C13 1.8(3) . .
B1 C11 C12 C13 177.0(2) . .
F12 C12 C13 F13 -1.7(3) . .
C11 C12 C13 F13 180.0(2) . .
F12 C12 C13 C14 176.8(2) . .
C11 C12 C13 C14 -1.6(4) . .
F13 C13 C14 F14 0.9(4) . .
C12 C13 C14 F14 -177.5(2) . .
F13 C13 C14 C15 179.2(2) . .
C12 C13 C14 C15 0.7(4) . .
F14 C14 C15 F15 -1.1(4) . .
C13 C14 C15 F15 -179.4(2) . .
F14 C14 C15 C16 177.9(2) . .
C13 C14 C15 C16 -0.3(4) . .
F15 C15 C16 F16 -0.4(4) . .
C14 C15 C16 F16 -179.4(2) . .
F15 C15 C16 C11 179.8(2) . .
C14 C15 C16 C11 0.8(4) . .
C12 C11 C16 F16 178.7(2) . .
B1 C11 C16 F16 3.2(3) . .
C12 C11 C16 C15 -1.4(4) . .
B1 C11 C16 C15 -177.0(2) . .
O1 B1 C21 C22 -4.2(3) . .
C11 B1 C21 C22 -125.9(2) . .
C31 B1 C21 C22 105.7(3) . .
O1 B1 C21 C26 -179.05(19) . .
C11 B1 C21 C26 59.3(3) . .
C31 B1 C21 C26 -69.1(3) . .
C26 C21 C22 F22 178.9(2) . .
B1 C21 C22 F22 3.9(3) . .
C26 C21 C22 C23 -0.7(3) . .
B1 C21 C22 C23 -175.7(2) . .
F22 C22 C23 F23 0.4(3) . .
C21 C22 C23 F23 180.0(2) . .
F22 C22 C23 C24 -179.5(2) . .
C21 C22 C23 C24 0.1(4) . .
F23 C23 C24 F24 -0.1(4) . .
C22 C23 C24 F24 179.8(2) . .
F23 C23 C24 C25 -180.0(2) . .
C22 C23 C24 C25 -0.1(4) . .
F24 C24 C25 F25 1.2(3) . .
C23 C24 C25 F25 -178.9(2) . .
F24 C24 C25 C26 -179.2(2) . .
C23 C24 C25 C26 0.7(4) . .
F25 C25 C26 F26 -1.5(3) . .
C24 C25 C26 F26 179.0(2) . .
F25 C25 C26 C21 178.2(2) . .
C24 C25 C26 C21 -1.4(4) . .
C22 C21 C26 F26 -179.00(19) . .
B1 C21 C26 F26 -3.5(3) . .
C22 C21 C26 C25 1.3(3) . .
B1 C21 C26 C25 176.8(2) . .
O1 B1 C31 C36 -133.6(3) . .
C21 B1 C31 C36 107.7(3) . .
C11 B1 C31 C36 -21.2(4) . .
O1 B1 C31 C32 45.1(3) . .
C21 B1 C31 C32 -73.7(3) . .
C11 B1 C31 C32 157.5(2) . .
C36 C31 C32 F32 -175.2(2) . .
B1 C31 C32 F32 5.9(4) . .
C36 C31 C32 C33 3.6(4) . .
B1 C31 C32 C33 -175.2(2) . .
F32 C32 C33 C34 176.6(3) . .
C31 C32 C33 C34 -2.3(4) . .
F32 C32 C33 F33 -1.9(4) . .
C31 C32 C33 F33 179.1(2) . .
F33 C33 C34 F34 -1.2(5) . .
C32 C33 C34 F34 -179.8(3) . .
F33 C33 C34 C35 177.8(3) . .
C32 C33 C34 C35 -0.8(5) . .
C33 C34 C35 F35 -177.9(3) . .
F34 C34 C35 F35 1.1(5) . .
C33 C34 C35 C36 2.2(5) . .
F34 C34 C35 C36 -178.8(3) . .
C32 C31 C36 F36 177.8(2) . .
B1 C31 C36 F36 -3.5(4) . .
C32 C31 C36 C35 -2.2(4) . .
B1 C31 C36 C35 176.6(3) . .
F35 C35 C36 F36 -0.5(4) . .
C34 C35 C36 F36 179.3(3) . .
F35 C35 C36 C31 179.5(3) . .
C34 C35 C36 C31 -0.7(5) . .
B1 O1 C41 C43 15.6(4) . 2_575
B1 O1 C41 C42 -164.9(2) . .
O1 C41 C42 C43 179.6(2) . .
C43 C41 C42 C43 -0.9(4) 2_575 .
C41 C42 C43 C41 0.9(4) . 2_575
C51 B2 O2 C81 71.6(3) . .
C71 B2 O2 C81 -56.2(3) . .
C61 B2 O2 C81 -175.29(19) . .
O2 B2 C51 C52 5.7(3) . .
C71 B2 C51 C52 128.1(2) . .
C61 B2 C51 C52 -105.1(2) . .
O2 B2 C51 C56 178.72(19) . .
C71 B2 C51 C56 -58.9(3) . .
C61 B2 C51 C56 67.9(2) . .
C56 C51 C52 F52 -178.6(2) . .
B2 C51 C52 F52 -5.3(4) . .
C56 C51 C52 C53 1.9(4) . .
B2 C51 C52 C53 175.2(2) . .
F52 C52 C53 F53 -0.8(4) . .
C51 C52 C53 F53 178.7(2) . .
F52 C52 C53 C54 179.2(2) . .
C51 C52 C53 C54 -1.3(4) . .
F53 C53 C54 F54 0.1(4) . .
C52 C53 C54 F54 -179.9(3) . .
F53 C53 C54 C55 179.5(3) . .
C52 C53 C54 C55 -0.5(4) . .
F54 C54 C55 F55 0.2(4) . .
C53 C54 C55 F55 -179.2(3) . .
F54 C54 C55 C56 -179.1(3) . .
C53 C54 C55 C56 1.5(4) . .
F55 C55 C56 F56 -0.1(3) . .
C54 C55 C56 F56 179.1(2) . .
F55 C55 C56 C51 179.9(2) . .
C54 C55 C56 C51 -0.8(4) . .
C52 C51 C56 F56 179.2(2) . .
B2 C51 C56 F56 5.2(3) . .
C52 C51 C56 C55 -0.9(3) . .
B2 C51 C56 C55 -174.8(2) . .
O2 B2 C61 C62 -46.8(2) . .
C51 B2 C61 C62 72.2(2) . .
C71 B2 C61 C62 -159.77(19) . .
O2 B2 C61 C66 133.7(2) . .
C51 B2 C61 C66 -107.3(2) . .
C71 B2 C61 C66 20.7(3) . .
C66 C61 C62 F62 176.33(19) . .
B2 C61 C62 F62 -3.3(3) . .
C66 C61 C62 C63 -4.3(3) . .
B2 C61 C62 C63 176.1(2) . .
F62 C62 C63 F63 3.2(3) . .
C61 C62 C63 F63 -176.2(2) . .
F62 C62 C63 C64 -178.4(2) . .
C61 C62 C63 C64 2.2(4) . .
F63 C63 C64 F64 0.5(4) . .
C62 C63 C64 F64 -178.0(2) . .
F63 C63 C64 C65 179.4(2) . .
C62 C63 C64 C65 1.0(4) . .
F64 C64 C65 F65 -2.8(3) . .
C63 C64 C65 F65 178.3(2) . .
F64 C64 C65 C66 177.3(2) . .
C63 C64 C65 C66 -1.7(4) . .
F65 C65 C66 F66 -0.6(3) . .
C64 C65 C66 F66 179.4(2) . .
F65 C65 C66 C61 179.3(2) . .
C64 C65 C66 C61 -0.7(4) . .
C62 C61 C66 F66 -176.59(19) . .
B2 C61 C66 F66 3.0(3) . .
C62 C61 C66 C65 3.5(3) . .
B2 C61 C66 C65 -176.9(2) . .
O2 B2 C71 C72 117.0(2) . .
C51 B2 C71 C72 -9.6(3) . .
C61 B2 C71 C72 -132.2(2) . .
O2 B2 C71 C76 -59.6(2) . .
C51 B2 C71 C76 173.76(18) . .
C61 B2 C71 C76 51.2(3) . .
C76 C71 C72 F72 175.57(18) . .
B2 C71 C72 F72 -1.2(3) . .
C76 C71 C72 C73 -3.2(3) . .
B2 C71 C72 C73 180.0(2) . .
F72 C72 C73 F73 2.2(3) . .
C71 C72 C73 F73 -179.0(2) . .
F72 C72 C73 C74 -176.9(2) . .
C71 C72 C73 C74 1.9(4) . .
F73 C73 C74 F74 0.6(4) . .
C72 C73 C74 F74 179.7(2) . .
F73 C73 C74 C75 -178.8(2) . .
C72 C73 C74 C75 0.4(4) . .
F74 C74 C75 F75 0.2(4) . .
C73 C74 C75 F75 179.6(2) . .
F74 C74 C75 C76 179.6(2) . .
C73 C74 C75 C76 -1.0(4) . .
F75 C75 C76 F76 0.1(3) . .
C74 C75 C76 F76 -179.3(2) . .
F75 C75 C76 C71 178.9(2) . .
C74 C75 C76 C71 -0.5(4) . .
C72 C71 C76 F76 -178.78(18) . .
B2 C71 C76 F76 -1.7(3) . .
C72 C71 C76 C75 2.5(3) . .
B2 C71 C76 C75 179.6(2) . .
B2 O2 C81 C82 -10.1(3) . .
B2 O2 C81 C83 169.69(19) . .
O2 C81 C82 C83 179.3(2) . 2_666
C83 C81 C82 C83 -0.4(4) . 2_666
O2 C81 C83 C82 -179.4(2) . 2_666
C82 C81 C83 C82 0.4(4) . 2_666

loop_
_platon_squeeze_void_nr
_platon_squeeze_void_average_x
_platon_squeeze_void_average_y
_platon_squeeze_void_average_z
_platon_squeeze_void_volume
_platon_squeeze_void_count_electrons
_platon_squeeze_void_content
1 0.014 0.062 0.160 8 0 ' '
2 0.500 0.893 0.607 498 132 ' '
3 0.986 0.937 0.840 8 0 ' '
